data_7038657
loop_
_publ_author_name
'Kim, Yonghwi'
'Haldar, Ritesh'
'Kim, Hyunuk'
'Koo, Jaehyoung'
'Kim, Kimoon'

_publ_section_title
;
 The guest-dependent thermal response of the flexible MOF
 Zn2(BDC)2(DABCO).
;
_journal_issue 10
_journal_name_full 'Dalton transactions (Cambridge, England : 2003)'
_journal_page_first 4187
_journal_page_last 4192
_journal_paper_doi 10.1039/c5dt03710g
_journal_volume 45
_journal_year 2016
_chemical_formula_sum 'C40 H38 N2 O8 Zn2'
_chemical_formula_weight 805.46
_chemical_name_common '[Zn2(BDC)2(DABCO)],3Benzene'
_chemical_name_systematic
; 
 ? 
;
_space_group_crystal_system orthorhombic
_space_group_IT_number 65
_space_group_name_Hall '-C 2 2'
_space_group_name_H-M_alt 'C m m m'
_symmetry_space_group_name_Hall '-C 2 2'
_symmetry_space_group_name_H-M 'C m m m'
_atom_sites_solution_hydrogens geom
_audit_creation_method SHELXL-2014
_audit_update_record
;
2015-10-14 deposited with the CCDC.
2015-10-15 downloaded from the CCDC.
;
_cell_angle_alpha 90
_cell_angle_beta 90
_cell_angle_gamma 90
_cell_formula_units_Z 2
_cell_length_a 13.5779(9)
_cell_length_b 16.9882(11)
_cell_length_c 9.6192(6)
_cell_measurement_reflns_used 7870
_cell_measurement_temperature 200(2)
_cell_measurement_theta_max 39.32
_cell_measurement_theta_min 2.40
_cell_volume 2218.8(2)
_computing_cell_refinement 'Bruker SAINT'
_computing_data_collection 'Bruker APEX2'
_computing_data_reduction 'Bruker SAINT'
_computing_molecular_graphics 'Bruker SHELXTL'
_computing_publication_material 'Bruker SHELXTL'
_computing_structure_refinement 'SHELXL-2014 (Sheldrick, 2014)'
_computing_structure_solution 'SHELXS-97 (Sheldrick 2008)'
_diffrn_ambient_temperature 200(2)
_diffrn_measured_fraction_theta_full 0.998
_diffrn_measured_fraction_theta_max 0.992
_diffrn_measurement_device_type 'Bruker APEX-II CCD'
_diffrn_measurement_method '\f and \w scans'
_diffrn_radiation_type MoK\a
_diffrn_radiation_wavelength 0.71073
_diffrn_reflns_av_R_equivalents 0.0497
_diffrn_reflns_av_unetI/netI 0.0424
_diffrn_reflns_laue_measured_fraction_full 0.998
_diffrn_reflns_laue_measured_fraction_max 0.992
_diffrn_reflns_limit_h_max 19
_diffrn_reflns_limit_h_min -20
_diffrn_reflns_limit_k_max 22
_diffrn_reflns_limit_k_min -26
_diffrn_reflns_limit_l_max 13
_diffrn_reflns_limit_l_min -14
_diffrn_reflns_number 11749
_diffrn_reflns_point_group_measured_fraction_full 0.998
_diffrn_reflns_point_group_measured_fraction_max 0.992
_diffrn_reflns_theta_full 25.242
_diffrn_reflns_theta_max 33.132
_diffrn_reflns_theta_min 2.117
_exptl_absorpt_coefficient_mu 1.127
_exptl_absorpt_correction_T_max 0.7485
_exptl_absorpt_correction_T_min 0.6377
_exptl_absorpt_correction_type multi-scan
_exptl_absorpt_process_details SADABS
_exptl_crystal_colour colorless
_exptl_crystal_density_diffrn 1.206
_exptl_crystal_description block
_exptl_crystal_F_000 832
_exptl_crystal_size_max 0.170
_exptl_crystal_size_mid 0.150
_exptl_crystal_size_min 0.140
_refine_diff_density_max 1.448
_refine_diff_density_min -0.566
_refine_diff_density_rms 0.158
_refine_ls_extinction_method none
_refine_ls_goodness_of_fit_ref 1.156
_refine_ls_hydrogen_treatment constr
_refine_ls_matrix_type full
_refine_ls_number_parameters 84
_refine_ls_number_reflns 2347
_refine_ls_number_restraints 7
_refine_ls_restrained_S_all 1.161
_refine_ls_R_factor_all 0.0546
_refine_ls_R_factor_gt 0.0508
_refine_ls_shift/su_max 0.000
_refine_ls_shift/su_mean 0.000
_refine_ls_structure_factor_coef Fsqd
_refine_ls_weighting_details 'w=1/[\s^2^(Fo^2^)+(0.0940P)^2^+3.3579P] where P=(Fo^2^+2Fc^2^)/3'
_refine_ls_weighting_scheme calc
_refine_ls_wR_factor_gt 0.1548
_refine_ls_wR_factor_ref 0.1583
_reflns_Friedel_coverage 0.000
_reflns_number_gt 2169
_reflns_number_total 2347
_reflns_threshold_expression 'I > 2\s(I)'
_cod_data_source_file c5dt03710g2.cif
_cod_data_source_block DMOF-Benzene-200K
_cod_database_code 7038657
_shelx_space_group_comment
; 
The symmetry employed for this shelxl refinement is uniquely defined 
by the following loop, which should always be used as a source of 
symmetry information in preference to the above space-group names. 
They are only intended as comments. 
;
_shelx_estimated_absorpt_t_min 0.832
_shelx_estimated_absorpt_t_max 0.858
_shelxl_version_number 2014-3

loop_
_space_group_symop_operation_xyz
'x, y, z'
'-x, -y, z'
'-x, y, -z'
'x, -y, -z'
'x+1/2, y+1/2, z'
'-x+1/2, -y+1/2, z'
'-x+1/2, y+1/2, -z'
'x+1/2, -y+1/2, -z'
'-x, -y, -z'
'x, y, -z'
'x, -y, z'
'-x, y, z'
'-x+1/2, -y+1/2, -z'
'x+1/2, y+1/2, -z'
'x+1/2, -y+1/2, z'
'-x+1/2, y+1/2, z'

loop_
_atom_site_label
_atom_site_type_symbol
_atom_site_fract_x
_atom_site_fract_y
_atom_site_fract_z
_atom_site_U_iso_or_equiv
_atom_site_adp_type
_atom_site_occupancy
_atom_site_site_symmetry_order
_atom_site_calc_flag
_atom_site_refinement_flags_posn
_atom_site_refinement_flags_adp
_atom_site_refinement_flags_occupancy
Zn1 Zn 0.5000 0.5000 0.34787(3) 0.01261(14) Uani 1 4 d S T P
O1 O 0.60181(17) 0.58433(12) 0.3847(2) 0.0433(5) Uani 1 1 d . . .
N1 N 0.5000 0.5000 0.1338(3) 0.0203(6) Uani 1 4 d S T P
C1 C 0.6266(2) 0.61112(17) 0.5000 0.0256(5) Uani 1 2 d S T P
C2 C 0.6906(2) 0.68297(17) 0.5000 0.0271(6) Uani 1 2 d S T P
C3 C 0.7200(2) 0.71693(16) 0.6275(3) 0.0402(6) Uani 1 1 d . . .
H3 H 0.6986 0.6946 0.7130 0.048 Uiso 1 1 calc R U .
C4 C 0.5000 0.4195(4) 0.0799(7) 0.068(4) Uani 0.5 2 d S T P
H4A H 0.4410 0.3913 0.1142 0.082 Uiso 0.25 1 calc R U P
H4B H 0.5590 0.3913 0.1142 0.082 Uiso 0.25 1 calc R U P
C5 C 0.4127(5) 0.4591(5) 0.0799(5) 0.056(2) Uani 0.5 1 d . . P
H5A H 0.3525 0.4855 0.1143 0.068 Uiso 0.5 1 calc R U P
H5B H 0.4122 0.4041 0.1143 0.068 Uiso 0.5 1 calc R U P
C1S C 0.9035(10) 0.5000 0.5000 0.129(6) Uani 1 4 d S T P
H1S H 0.8336 0.5000 0.5000 0.155 Uiso 1 4 calc R U P
C2S C 0.9531(6) 0.5706(8) 0.5000 0.123(4) Uani 1 2 d S T P
H2S H 0.9177 0.6189 0.5000 0.148 Uiso 1 2 calc R U P
C3S C 0.0000 0.2966(11) -0.1199(14) 0.31(2) Uani 1 2 d DS T P
H3S H -0.0332 0.2856 -0.2046 0.370 Uiso 0.5 1 calc R U P
C4S C 0.0958(14) 0.3351(15) -0.124(2) 0.32(3) Uiso 0.5 1 d D . P
H4S H 0.1283 0.3445 -0.2095 0.385 Uiso 0.5 1 calc R U P
C5S C -0.0417(18) 0.2766(14) 0.0000 0.30(4) Uani 0.5 2 d DS T P
H5S H -0.1017 0.2478 0.0000 0.365 Uiso 0.5 2 calc R U P
C6S C 0.1380(17) 0.3575(18) 0.0000 0.222(17) Uiso 0.5 2 d DS . P
H6S H 0.1963 0.3884 0.0000 0.266 Uiso 0.5 2 calc R U P

loop_
_atom_site_aniso_label
_atom_site_aniso_U_11
_atom_site_aniso_U_22
_atom_site_aniso_U_33
_atom_site_aniso_U_23
_atom_site_aniso_U_13
_atom_site_aniso_U_12
Zn1 0.0187(2) 0.0104(2) 0.00867(19) 0.000 0.000 0.000
O1 0.0578(13) 0.0402(10) 0.0320(8) -0.0008(8) -0.0020(9) -0.0339(10)
N1 0.0362(18) 0.0142(13) 0.0107(11) 0.000 0.000 0.000
C1 0.0246(12) 0.0205(12) 0.0319(14) 0.000 0.000 -0.0086(10)
C2 0.0261(13) 0.0217(12) 0.0336(14) 0.000 0.000 -0.0121(10)
C3 0.0516(15) 0.0367(13) 0.0321(10) 0.0032(10) -0.0008(11) -0.0307(12)
C4 0.174(13) 0.020(3) 0.011(2) -0.001(2) 0.000 0.000
C5 0.055(3) 0.103(6) 0.0111(14) -0.003(2) 0.0017(19) -0.035(4)
C1S 0.066(7) 0.22(2) 0.102(10) 0.000 0.000 0.000
C2S 0.095(7) 0.158(10) 0.116(8) 0.000 0.000 0.012(7)
C3S 0.66(7) 0.161(18) 0.100(12) -0.017(11) 0.000 0.000
C5S 0.62(14) 0.074(13) 0.22(4) 0.000 0.000 0.07(4)

loop_
_atom_type_symbol
_atom_type_description
_atom_type_scat_dispersion_real
_atom_type_scat_dispersion_imag
_atom_type_scat_source
C C 0.0033 0.0016 'International Tables Vol C Tables 4.2.6.8 and 6.1.1.4'
H H 0.0000 0.0000 'International Tables Vol C Tables 4.2.6.8 and 6.1.1.4'
N N 0.0061 0.0033 'International Tables Vol C Tables 4.2.6.8 and 6.1.1.4'
O O 0.0106 0.0060 'International Tables Vol C Tables 4.2.6.8 and 6.1.1.4'
Zn Zn 0.2839 1.4301 'International Tables Vol C Tables 4.2.6.8 and 6.1.1.4'

loop_
_geom_angle_atom_site_label_1
_geom_angle_atom_site_label_2
_geom_angle_atom_site_label_3
_geom_angle
_geom_angle_site_symmetry_1
_geom_angle_site_symmetry_3
O1 Zn1 O1 159.82(12) . 2_665
O1 Zn1 O1 86.26(15) . 12_655
O1 Zn1 O1 90.22(15) 2_665 12_655
O1 Zn1 O1 90.22(15) . 11_565
O1 Zn1 O1 86.26(15) 2_665 11_565
O1 Zn1 O1 159.82(12) 12_655 11_565
O1 Zn1 N1 100.09(6) . .
O1 Zn1 N1 100.09(6) 2_665 .
O1 Zn1 N1 100.09(6) 12_655 .
O1 Zn1 N1 100.09(6) 11_565 .
O1 Zn1 Zn1 79.91(6) . 9_666
O1 Zn1 Zn1 79.91(6) 2_665 9_666
O1 Zn1 Zn1 79.91(6) 12_655 9_666
O1 Zn1 Zn1 79.91(6) 11_565 9_666
N1 Zn1 Zn1 180.0 . 9_666
C1 O1 Zn1 126.85(18) . .
C4 N1 C4 138.5(6) 2_665 .
C4 N1 C5 108.5(4) 2_665 .
C4 N1 C5 55.4(3) . .
C4 N1 C5 55.4(3) 2_665 11_565
C4 N1 C5 108.5(4) . 11_565
C5 N1 C5 56.5(7) . 11_565
C4 N1 C5 108.5(4) 2_665 12_655
C4 N1 C5 55.4(3) . 12_655
C5 N1 C5 107.6(6) . 12_655
C5 N1 C5 138.7(4) 11_565 12_655
C4 N1 C5 55.4(3) 2_665 2_665
C4 N1 C5 108.5(4) . 2_665
C5 N1 C5 138.7(4) . 2_665
C5 N1 C5 107.6(6) 11_565 2_665
C5 N1 C5 56.5(7) 12_655 2_665
C4 N1 Zn1 110.8(3) 2_665 .
C4 N1 Zn1 110.8(3) . .
C5 N1 Zn1 110.7(2) . .
C5 N1 Zn1 110.7(2) 11_565 .
C5 N1 Zn1 110.7(2) 12_655 .
C5 N1 Zn1 110.7(2) 2_665 .
O1 C1 O1 125.9(3) 10_556 .
O1 C1 C2 117.03(14) 10_556 .
O1 C1 C2 117.03(14) . .
C3 C2 C3 120.5(3) 10_556 .
C3 C2 C1 119.74(13) 10_556 .
C3 C2 C1 119.74(13) . .
C3 C3 C2 119.73(13) 6_665 .
N1 C4 C4 110.8(3) . 10
N1 C5 C5 110.7(2) . 10
C2S C1S C2S 121.4(14) . 11_565
C2S C2S C1S 119.3(7) 3_756 .
C5S C3S C4S 121.1(13) . .
C6S C4S C3S 118.4(16) . .
C3S C5S C3S 120.4(15) . 10
C4S C6S C4S 119.9(18) 10 .

loop_
_geom_bond_atom_site_label_1
_geom_bond_atom_site_label_2
_geom_bond_distance
_geom_bond_site_symmetry_2
Zn1 O1 2.0220(17) .
Zn1 O1 2.0220(17) 2_665
Zn1 O1 2.0220(17) 12_655
Zn1 O1 2.0220(17) 11_565
Zn1 N1 2.059(3) .
Zn1 Zn1 2.9267(7) 9_666
O1 C1 1.245(2) .
N1 C4 1.463(7) 2_665
N1 C4 1.463(7) .
N1 C5 1.468(6) .
N1 C5 1.468(6) 11_565
N1 C5 1.468(6) 12_655
N1 C5 1.468(6) 2_665
C1 O1 1.245(2) 10_556
C1 C2 1.499(4) .
C2 C3 1.413(3) 10_556
C2 C3 1.413(3) .
C3 C3 1.389(5) 6_665
C4 C4 1.536(13) 10
C5 C5 1.538(9) 10
C1S C2S 1.375(12) .
C1S C2S 1.376(12) 11_565
C2S C2S 1.274(17) 3_756
C3S C5S 1.329(14) .
C3S C4S 1.456(16) .
C4S C6S 1.374(18) .
C5S C3S 1.329(14) 10
C6S C4S 1.374(18) 10
